data_7242342
loop_
_publ_author_name
'Boles, Jessica E.'
'Ellaby, Rebecca J.'
'Shepherd, Helena J.'
'Hiscock, Jennifer R.'

_publ_section_title
;
 Supramolecular self-associating amphiphiles (SSAs) as enhancers of
 antimicrobial agents towards Escherichia coli (E. coli)
;
_journal_issue 16
_journal_name_full 'RSC Advances'
_journal_page_first 9550
_journal_page_last 9556
_journal_paper_doi 10.1039/D1RA00998B
_journal_volume 11
_journal_year 2021
_chemical_formula_moiety 'C9 H8 F3 N2 O4 S, C9 H12 N3 O'
_chemical_formula_sum 'C18 H20 F3 N5 O5 S'
_chemical_formula_weight 475.45
_space_group_crystal_system orthorhombic
_space_group_IT_number 33
_space_group_name_Hall 'P 2c -2n'
_space_group_name_H-M_alt 'P n a 21'
_atom_sites_solution_hydrogens geom
_atom_sites_solution_primary direct
_audit_creation_date 2020-05-01
_audit_creation_method
;
Olex2 1.3
(compiled 2020.02.04 svn.rd84adfe8 for OlexSys, GUI svn.r6032)
;
_audit_update_record
;
2020-05-01 deposited with the CCDC.	2021-02-26 downloaded from the CCDC.
;
_cell_angle_alpha 90
_cell_angle_beta 90
_cell_angle_gamma 90
_cell_formula_units_Z 4
_cell_length_a 8.3209(5)
_cell_length_b 46.084(5)
_cell_length_c 5.1719(2)
_cell_measurement_reflns_used 951
_cell_measurement_temperature 100.00(10)
_cell_measurement_theta_max 65.3310
_cell_measurement_theta_min 5.3990
_cell_volume 1983.2(3)
_computing_cell_refinement 'CrysAlisPro 1.171.40.67a (Rigaku OD, 2019)'
_computing_data_collection 'CrysAlisPro 1.171.40.67a (Rigaku OD, 2019)'
_computing_data_reduction 'CrysAlisPro 1.171.40.67a (Rigaku OD, 2019)'
_computing_molecular_graphics 'Olex2 1.3 (Dolomanov et al., 2009)'
_computing_publication_material 'Olex2 1.3 (Dolomanov et al., 2009)'
_computing_structure_refinement 'SHELXL 2013/4 (Sheldrick, 2015)'
_computing_structure_solution 'SHELXS  (Sheldrick, 2008)'
_diffrn_ambient_environment N~2~
_diffrn_ambient_temperature 100.00(10)
_diffrn_detector 'CCD plate'
_diffrn_detector_area_resol_mean 5.2887
_diffrn_detector_type AtlasS2
_diffrn_measured_fraction_theta_full 1.000
_diffrn_measured_fraction_theta_max 0.991
_diffrn_measurement_details
;
List of Runs (angles in degrees, time in seconds):

  # Type    Start    End  Width  t~exp~   \w     \q     \k     \f   Frames
#--------------------------------------------------------------------------
  1  \w   -107.00 -19.00   1.00   12.50    --  -41.91 -38.00 -90.00   88
  2  \w    -98.00 -19.00   1.00   12.50    --  -41.91 -57.00 150.00   79
  3  \w    -66.00  32.00   1.00   12.50    --  -41.91  38.00  90.00   98
  4  \w    -66.00 -27.00   1.00   12.50    --  -41.91  57.00 -60.00   39
  5  \w     47.00  80.00   1.00   12.50    --   41.91 -99.00  60.00   33
  6  \w     72.00 132.00   1.00   20.00    --  105.91 -45.00  90.00   60
  7  \w     71.00 121.00   1.00   20.00    --  105.91-125.00-120.00   50
  8  \w     34.00 135.00   1.00   20.00    --  105.91 -61.00-150.00  101
  9  \w     33.00  59.00   1.00   20.00    --  105.91-125.00-120.00   26
 10  \w     85.00 121.00   1.00   20.00    --  105.91-125.00  30.00   36
 11  \w     40.00 134.00   1.00   20.00    --  105.91 -61.00 -30.00   94
 12  \w     99.00 145.00   1.00   20.00    --  105.91  30.00 120.00   46
 13  \w    153.00 178.00   1.00   20.00    --  105.91 125.00-150.00   25
 14  \w     83.00 173.00   1.00   20.00    --  105.91  61.00 -60.00   90
 15  \w     48.00 111.00   1.00   20.00    --  105.91-125.00-180.00   63
 16  \w     53.00 178.00   1.00   20.00    --  105.91  15.00  60.00  125
;
_diffrn_measurement_device 'four-circle diffractometer'
_diffrn_measurement_device_type 'SuperNova, Dual, Cu at home/near, AtlasS2'
_diffrn_measurement_method '\w scans'
_diffrn_orient_matrix_type 'CrysAlisPro convention (1999,Acta A55,543-557)'
_diffrn_orient_matrix_UB_11 -0.0260788000
_diffrn_orient_matrix_UB_12 -0.0330751000
_diffrn_orient_matrix_UB_13 0.0084411000
_diffrn_orient_matrix_UB_21 0.1759569000
_diffrn_orient_matrix_UB_22 -0.0042692000
_diffrn_orient_matrix_UB_23 0.0845643000
_diffrn_orient_matrix_UB_31 -0.0514333000
_diffrn_orient_matrix_UB_32 0.0022410000
_diffrn_orient_matrix_UB_33 0.2854864000
_diffrn_radiation_monochromator mirror
_diffrn_radiation_probe x-ray
_diffrn_radiation_type 'Cu K\a'
_diffrn_radiation_wavelength 1.54184
_diffrn_reflns_av_R_equivalents 0.1296
_diffrn_reflns_av_unetI/netI 0.1161
_diffrn_reflns_Laue_measured_fraction_full 1.000
_diffrn_reflns_Laue_measured_fraction_max 0.991
_diffrn_reflns_limit_h_max 10
_diffrn_reflns_limit_h_min -9
_diffrn_reflns_limit_k_max 57
_diffrn_reflns_limit_k_min -49
_diffrn_reflns_limit_l_max 6
_diffrn_reflns_limit_l_min -4
_diffrn_reflns_number 12545
_diffrn_reflns_point_group_measured_fraction_full 0.873
_diffrn_reflns_point_group_measured_fraction_max 0.849
_diffrn_reflns_theta_full 67.684
_diffrn_reflns_theta_max 73.178
_diffrn_reflns_theta_min 3.837
_diffrn_source 'micro-focus sealed X-ray tube'
_diffrn_source_type 'SuperNova (Cu) X-ray Source'
_exptl_absorpt_coefficient_mu 2.114
_exptl_absorpt_correction_T_max 1.00000
_exptl_absorpt_correction_T_min 0.53377
_exptl_absorpt_correction_type multi-scan
_exptl_absorpt_process_details
;
CrysAlisPro 1.171.40.67a (Rigaku Oxford Diffraction, 2019)
Empirical absorption correction using spherical harmonics,
 implemented in SCALE3 ABSPACK scaling algorithm.
;
_exptl_crystal_colour colourless
_exptl_crystal_colour_primary colourless
_exptl_crystal_density_diffrn 1.592
_exptl_crystal_description plank
_exptl_crystal_F_000 984
_exptl_crystal_size_max 0.12
_exptl_crystal_size_mid 0.062
_exptl_crystal_size_min 0.011
_refine_diff_density_max 0.815
_refine_diff_density_min -0.683
_refine_diff_density_rms 0.093
_refine_ls_abs_structure_details
;
 Flack x determined using 532 quotients [(I+)-(I-)]/[(I+)+(I-)]
 (Parsons and Flack (2004), Acta Cryst. A60, s61).
;
_refine_ls_abs_structure_Flack -0.01(5)
_refine_ls_extinction_method none
_refine_ls_goodness_of_fit_ref 1.038
_refine_ls_hydrogen_treatment constr
_refine_ls_matrix_type full
_refine_ls_number_parameters 291
_refine_ls_number_reflns 3395
_refine_ls_number_restraints 1
_refine_ls_restrained_S_all 1.037
_refine_ls_R_factor_all 0.1158
_refine_ls_R_factor_gt 0.0787
_refine_ls_shift/su_max 0.000
_refine_ls_shift/su_mean 0.000
_refine_ls_structure_factor_coef Fsqd
_refine_ls_weighting_details 'w=1/[\s^2^(Fo^2^)+(0.0275P)^2^+6.0310P] where P=(Fo^2^+2Fc^2^)/3'
_refine_ls_weighting_scheme calc
_refine_ls_wR_factor_gt 0.1516
_refine_ls_wR_factor_ref 0.1732
_reflns_Friedel_coverage 0.534
_reflns_Friedel_fraction_full 0.713
_reflns_Friedel_fraction_max 0.669
_reflns_number_gt 2324
_reflns_number_total 3395
_reflns_threshold_expression 'I > 2\s(I)'
_cod_data_source_file d1ra00998b2.cif
_cod_data_source_block 2019jrh0011-hjs2
_cod_original_cell_volume 1983.2(2)
_cod_database_code 7242342
_shelxl_version_number 2013-4
_chemical_oxdiff_formula C20H20N5O5F3
_chemical_oxdiff_usercomment '100 K repete of 2019jrh0008'
_shelx_space_group_comment
;
The symmetry employed for this shelxl refinement is uniquely defined
by the following loop, which should always be used as a source of
symmetry information in preference to the above space-group names.
They are only intended as comments.
;
_shelx_estimated_absorpt_t_max 0.977
_shelx_estimated_absorpt_t_min 0.786
_reflns_odcompleteness_completeness 99.86
_reflns_odcompleteness_iscentric 1
_reflns_odcompleteness_theta 66.97
_olex2_refinement_description
;
1. Fixed Uiso
 At 1.2 times of:
  All C(H) groups, All C(H,H) groups, All N(H) groups
 At 1.5 times of:
  All C(H,H,H) groups
2.a Secondary CH2 refined with riding coordinates:
 C9(H9A,H9B)
2.b Aromatic/amide H refined with riding coordinates:
 N2(H2), C6(H6), N1(H1), C4(H4), C3(H3), C7(H7), N4(H4A), N3(H3A), C13(H13),
 C10(H10), C14(H14), C11(H11)
2.c Idealised Me refined as rotating group:
 C17(H17A,H17B,H17C), C16(H16A,H16B,H16C)
;
_olex2_submission_special_instructions 'No special instructions were received'
_oxdiff_exptl_absorpt_empirical_details
;
Empirical correction (ABSPACK) includes:
- Absorption correction using spherical harmonics
- Frame scaling
;
_oxdiff_exptl_absorpt_empirical_full_max 1.668
_oxdiff_exptl_absorpt_empirical_full_min 0.631

loop_
_space_group_symop_operation_xyz
'x, y, z'
'-x, -y, z+1/2'
'-x+1/2, y+1/2, z+1/2'
'x+1/2, -y+1/2, z'

loop_
_atom_site_label
_atom_site_type_symbol
_atom_site_fract_x
_atom_site_fract_y
_atom_site_fract_z
_atom_site_U_iso_or_equiv
_atom_site_adp_type
_atom_site_occupancy
_atom_site_site_symmetry_order
_atom_site_calc_flag
_atom_site_refinement_flags_posn
_atom_site_refinement_flags_adp
_atom_site_refinement_flags_occupancy
_atom_site_disorder_assembly
_atom_site_disorder_group
S1 S 0.3785(3) 0.22152(5) 0.9500(4) 0.0276(5) Uani 1 1 d . . . . .
F1 F 0.7384(8) 0.01714(13) 0.4725(13) 0.0491(16) Uani 1 1 d . . . . .
F3 F 0.8080(8) 0.02916(13) 0.0838(12) 0.0456(16) Uani 1 1 d . . . . .
O1 O 0.3336(9) 0.14450(14) 0.7995(13) 0.0370(17) Uani 1 1 d . . . . .
C8 C 0.3627(11) 0.1570(2) 0.5942(16) 0.030(2) Uani 1 1 d . . . . .
O3 O 0.2733(7) 0.23247(14) 1.1584(12) 0.0292(15) Uani 1 1 d . . . . .
N2 N 0.3284(9) 0.18539(17) 0.5509(15) 0.0287(18) Uani 1 1 d . . . . .
H2 H 0.3576 0.1935 0.4088 0.034 Uiso 1 1 calc R U . . .
O2 O 0.4979(7) 0.20044(14) 1.0474(13) 0.0317(16) Uani 1 1 d . . . . .
O4 O 0.4493(8) 0.24493(14) 0.7946(12) 0.0328(16) Uani 1 1 d . . . . .
C5 C 0.5023(11) 0.1158(2) 0.3719(18) 0.029(2) Uani 1 1 d . . . . .
C6 C 0.6046(12) 0.1099(2) 0.1654(19) 0.036(2) Uani 1 1 d . . . . .
H6 H 0.6319 0.1248 0.0516 0.043 Uiso 1 1 calc R U . . .
N1 N 0.4393(10) 0.14425(17) 0.3887(14) 0.0304(19) Uani 1 1 d . . . . .
H1 H 0.4504 0.1549 0.2531 0.036 Uiso 1 1 calc R U . . .
C9 C 0.2431(10) 0.2017(2) 0.7432(17) 0.029(2) Uani 1 1 d . . . . .
H9A H 0.1788 0.1886 0.8473 0.035 Uiso 1 1 calc R U . . .
H9B H 0.1709 0.2153 0.6586 0.035 Uiso 1 1 calc R U . . .
F2 F 0.5704(8) 0.01312(14) 0.1587(14) 0.0552(19) Uani 1 1 d . . . . .
C4 C 0.4670(12) 0.0938(2) 0.5522(18) 0.032(2) Uani 1 1 d . . . . .
H4 H 0.4014 0.0976 0.6938 0.038 Uiso 1 1 calc R U . . .
C1 C 0.6872(12) 0.0308(2) 0.256(2) 0.038(3) Uani 1 1 d . . . . .
C3 C 0.5321(12) 0.0664(2) 0.5146(18) 0.033(2) Uani 1 1 d . . . . .
H3 H 0.5118 0.0518 0.6343 0.040 Uiso 1 1 calc R U . . .
C7 C 0.6664(12) 0.0823(2) 0.1268(19) 0.037(2) Uani 1 1 d . . . . .
H7 H 0.7330 0.0785 -0.0136 0.044 Uiso 1 1 calc R U . . .
C2 C 0.6279(12) 0.0605(2) 0.299(2) 0.032(2) Uani 1 1 d . . . . .
C12 C 0.3930(10) 0.3405(2) 1.4976(18) 0.028(2) Uani 1 1 d . . . . .
C0AA C 0.4363(11) 0.3700(2) 1.604(2) 0.031(2) Uani 1 1 d . . . . .
C15 C 0.6018(11) 0.4337(2) 1.3536(18) 0.031(2) Uani 1 1 d . . . . .
N4 N 0.4893(9) 0.38912(17) 1.4272(16) 0.0325(19) Uani 1 1 d . . . . .
H4A H 0.5053 0.3841 1.2692 0.039 Uiso 1 1 calc R U . . .
O5 O 0.4217(8) 0.37505(15) 1.8367(12) 0.0338(16) Uani 1 1 d . . . . .
N5 N 0.5176(10) 0.41785(17) 1.5112(16) 0.034(2) Uani 1 1 d . . . . .
C17 C 0.6715(12) 0.4242(2) 1.1021(19) 0.038(2) Uani 1 1 d . . . . .
H17A H 0.7049 0.4043 1.1148 0.057 Uiso 1 1 calc R U . . .
H17B H 0.7626 0.4361 1.0610 0.057 Uiso 1 1 calc R U . . .
H17C H 0.5920 0.4261 0.9686 0.057 Uiso 1 1 calc R U . . .
N3 N 0.3178(9) 0.28540(17) 1.3497(15) 0.0278(18) Uani 1 1 d . . . . .
H3A H 0.2935 0.2681 1.3021 0.033 Uiso 1 1 calc R U . . .
C13 C 0.4687(11) 0.3283(2) 1.2862(19) 0.030(2) Uani 1 1 d . . . . .
H13 H 0.5453 0.3387 1.1941 0.037 Uiso 1 1 calc R U . . .
C10 C 0.2443(11) 0.2967(2) 1.5562(18) 0.029(2) Uani 1 1 d . . . . .
H10 H 0.1696 0.2857 1.6474 0.035 Uiso 1 1 calc R U . . .
C14 C 0.4289(11) 0.3002(2) 1.2134(18) 0.034(2) Uani 1 1 d . . . . .
H14 H 0.4786 0.2917 1.0714 0.041 Uiso 1 1 calc R U . . .
C16 C 0.6272(13) 0.4643(2) 1.437(2) 0.040(2) Uani 1 1 d . . . . .
H16A H 0.7403 0.4681 1.4498 0.060 Uiso 1 1 calc R U . . .
H16B H 0.5774 0.4673 1.6019 0.060 Uiso 1 1 calc R U . . .
H16C H 0.5802 0.4771 1.3118 0.060 Uiso 1 1 calc R U . . .
C11 C 0.2786(11) 0.3246(2) 1.6343(19) 0.032(2) Uani 1 1 d . . . . .
H11 H 0.2264 0.3327 1.7759 0.039 Uiso 1 1 calc R U . . .

loop_
_atom_site_aniso_label
_atom_site_aniso_U_11
_atom_site_aniso_U_22
_atom_site_aniso_U_33
_atom_site_aniso_U_23
_atom_site_aniso_U_13
_atom_site_aniso_U_12
S1 0.0229(10) 0.0428(12) 0.0172(9) 0.0024(11) 0.0036(11) -0.0013(10)
F1 0.054(4) 0.047(4) 0.046(4) 0.006(3) -0.001(4) 0.010(3)
F3 0.041(4) 0.056(4) 0.039(4) -0.005(3) 0.007(3) 0.007(3)
O1 0.047(4) 0.038(4) 0.026(4) 0.003(3) 0.013(3) 0.004(3)
C8 0.022(4) 0.059(7) 0.009(4) -0.008(4) 0.006(4) -0.003(4)
O3 0.023(3) 0.048(4) 0.017(3) -0.005(3) -0.002(3) 0.002(3)
N2 0.020(4) 0.046(5) 0.021(4) -0.004(4) 0.009(3) -0.002(3)
O2 0.021(3) 0.045(4) 0.030(3) 0.007(3) -0.003(3) 0.006(3)
O4 0.031(4) 0.046(4) 0.021(3) 0.000(3) 0.011(3) -0.006(3)
C5 0.025(5) 0.039(6) 0.025(5) -0.003(4) -0.008(4) -0.003(4)
C6 0.032(5) 0.051(6) 0.024(5) 0.001(5) -0.003(4) -0.006(5)
N1 0.031(4) 0.043(5) 0.017(4) 0.003(3) 0.004(3) -0.004(4)
C9 0.014(4) 0.050(6) 0.023(5) 0.002(4) 0.002(4) 0.000(4)
F2 0.042(4) 0.053(4) 0.071(5) -0.017(4) -0.007(4) -0.001(3)
C4 0.031(5) 0.048(6) 0.015(4) 0.002(4) 0.002(4) -0.001(4)
C1 0.028(5) 0.056(7) 0.032(6) -0.006(5) -0.009(5) -0.006(5)
C3 0.033(5) 0.047(6) 0.020(5) -0.004(4) -0.007(4) -0.008(4)
C7 0.027(5) 0.062(7) 0.021(5) 0.000(5) -0.007(4) -0.003(5)
C2 0.029(5) 0.039(6) 0.028(5) -0.006(4) -0.013(5) 0.001(4)
C12 0.019(4) 0.043(5) 0.023(5) -0.001(4) 0.002(4) 0.013(4)
C0AA 0.022(5) 0.040(6) 0.031(6) 0.002(5) 0.003(4) -0.002(4)
C15 0.026(5) 0.041(6) 0.025(5) 0.004(4) -0.003(4) 0.005(4)
N4 0.024(4) 0.050(5) 0.023(4) 0.003(4) 0.001(4) 0.003(3)
O5 0.028(3) 0.053(4) 0.021(3) -0.004(3) 0.005(3) -0.005(3)
N5 0.030(4) 0.034(4) 0.037(5) -0.001(4) 0.001(4) 0.002(4)
C17 0.030(5) 0.054(7) 0.029(5) 0.001(5) 0.003(5) -0.005(5)
N3 0.018(4) 0.045(5) 0.020(4) -0.004(4) 0.004(3) 0.002(3)
C13 0.017(5) 0.046(6) 0.028(5) 0.002(5) 0.004(4) 0.001(4)
C10 0.017(4) 0.046(6) 0.024(5) 0.005(5) 0.006(4) 0.002(4)
C14 0.019(5) 0.067(7) 0.016(4) 0.000(5) 0.011(4) 0.010(5)
C16 0.040(6) 0.041(6) 0.039(6) -0.001(5) 0.006(6) 0.003(5)
C11 0.017(5) 0.057(7) 0.023(5) 0.003(5) 0.007(4) 0.005(4)

loop_
_atom_type_symbol
_atom_type_description
_atom_type_scat_dispersion_real
_atom_type_scat_dispersion_imag
_atom_type_scat_source
C C 0.0181 0.0091 'International Tables Vol C Tables 4.2.6.8 and 6.1.1.4'
H H 0.0000 0.0000 'International Tables Vol C Tables 4.2.6.8 and 6.1.1.4'
F F 0.0727 0.0534 'International Tables Vol C Tables 4.2.6.8 and 6.1.1.4'
N N 0.0311 0.0180 'International Tables Vol C Tables 4.2.6.8 and 6.1.1.4'
O O 0.0492 0.0322 'International Tables Vol C Tables 4.2.6.8 and 6.1.1.4'
S S 0.3331 0.5567 'International Tables Vol C Tables 4.2.6.8 and 6.1.1.4'

loop_
_exptl_crystal_face_index_h
_exptl_crystal_face_index_k
_exptl_crystal_face_index_l
_exptl_crystal_face_perp_dist
1 -5 -3 0.0504
-1 -5 0 0.0195
-1 5 3 0.0504
0 1 0 0.0055
0 -1 0 0.0055
1 5 0 0.0195

loop_
_geom_angle_atom_site_label_1
_geom_angle_atom_site_label_2
_geom_angle_atom_site_label_3
_geom_angle
_geom_angle_site_symmetry_1
_geom_angle_site_symmetry_3
_geom_angle_publ_flag
O3 S1 O2 112.0(4) . . ?
O3 S1 C9 103.6(4) . . ?
O2 S1 C9 106.9(4) . . ?
O4 S1 O3 112.7(4) . . ?
O4 S1 O2 113.6(4) . . ?
O4 S1 C9 107.3(4) . . ?
O1 C8 N2 123.4(8) . . ?
O1 C8 N1 124.0(9) . . ?
N2 C8 N1 112.5(8) . . ?
C8 N2 H2 120.1 . . ?
C8 N2 C9 119.7(8) . . ?
C9 N2 H2 120.1 . . ?
C6 C5 N1 117.0(9) . . ?
C6 C5 C4 119.7(9) . . ?
C4 C5 N1 123.3(9) . . ?
C5 C6 H6 119.5 . . ?
C7 C6 C5 121.0(10) . . ?
C7 C6 H6 119.5 . . ?
C8 N1 C5 128.1(8) . . ?
C8 N1 H1 116.0 . . ?
C5 N1 H1 116.0 . . ?
S1 C9 H9A 109.3 . . ?
S1 C9 H9B 109.3 . . ?
N2 C9 S1 111.6(6) . . ?
N2 C9 H9A 109.3 . . ?
N2 C9 H9B 109.3 . . ?
H9A C9 H9B 108.0 . . ?
C5 C4 H4 120.6 . . ?
C3 C4 C5 118.7(9) . . ?
C3 C4 H4 120.6 . . ?
F1 C1 F2 104.6(9) . . ?
F1 C1 C2 114.3(9) . . ?
F3 C1 F1 106.6(8) . . ?
F3 C1 F2 104.8(8) . . ?
F3 C1 C2 113.7(9) . . ?
F2 C1 C2 111.9(9) . . ?
C4 C3 H3 119.7 . . ?
C4 C3 C2 120.7(10) . . ?
C2 C3 H3 119.7 . . ?
C6 C7 H7 120.3 . . ?
C2 C7 C6 119.3(10) . . ?
C2 C7 H7 120.3 . . ?
C3 C2 C1 119.5(10) . . ?
C7 C2 C1 120.2(10) . . ?
C7 C2 C3 120.4(9) . . ?
C13 C12 C0AA 123.1(9) . . ?
C13 C12 C11 119.9(9) . . ?
C11 C12 C0AA 116.8(8) . . ?
N4 C0AA C12 114.9(9) . . ?
O5 C0AA C12 120.2(9) . . ?
O5 C0AA N4 124.8(10) . . ?
N5 C15 C17 126.3(9) . . ?
N5 C15 C16 115.3(9) . . ?
C16 C15 C17 118.3(9) . . ?
C0AA N4 H4A 121.3 . . ?
C0AA N4 N5 117.5(8) . . ?
N5 N4 H4A 121.3 . . ?
C15 N5 N4 115.1(8) . . ?
C15 C17 H17A 109.5 . . ?
C15 C17 H17B 109.5 . . ?
C15 C17 H17C 109.5 . . ?
H17A C17 H17B 109.5 . . ?
H17A C17 H17C 109.5 . . ?
H17B C17 H17C 109.5 . . ?
C10 N3 H3A 118.9 . . ?
C10 N3 C14 122.2(9) . . ?
C14 N3 H3A 118.9 . . ?
C12 C13 H13 120.4 . . ?
C12 C13 C14 119.1(9) . . ?
C14 C13 H13 120.4 . . ?
N3 C10 H10 119.9 . . ?
N3 C10 C11 120.2(9) . . ?
C11 C10 H10 119.9 . . ?
N3 C14 C13 119.6(9) . . ?
N3 C14 H14 120.2 . . ?
C13 C14 H14 120.2 . . ?
C15 C16 H16A 109.5 . . ?
C15 C16 H16B 109.5 . . ?
C15 C16 H16C 109.5 . . ?
H16A C16 H16B 109.5 . . ?
H16A C16 H16C 109.5 . . ?
H16B C16 H16C 109.5 . . ?
C12 C11 H11 120.6 . . ?
C10 C11 C12 118.9(9) . . ?
C10 C11 H11 120.6 . . ?

loop_
_geom_bond_atom_site_label_1
_geom_bond_atom_site_label_2
_geom_bond_distance
_geom_bond_site_symmetry_2
_geom_bond_publ_flag
S1 O3 1.477(6) . ?
S1 O2 1.478(6) . ?
S1 O4 1.468(7) . ?
S1 C9 1.801(9) . ?
F1 C1 1.355(12) . ?
F3 C1 1.344(12) . ?
O1 C8 1.232(11) . ?
C8 N2 1.358(12) . ?
C8 N1 1.371(11) . ?
N2 H2 0.8600 . ?
N2 C9 1.436(11) . ?
C5 C6 1.392(14) . ?
C5 N1 1.414(12) . ?
C5 C4 1.408(13) . ?
C6 H6 0.9300 . ?
C6 C7 1.387(15) . ?
N1 H1 0.8600 . ?
C9 H9A 0.9700 . ?
C9 H9B 0.9700 . ?
F2 C1 1.363(12) . ?
C4 H4 0.9300 . ?
C4 C3 1.390(13) . ?
C1 C2 1.472(14) . ?
C3 H3 0.9300 . ?
C3 C2 1.399(14) . ?
C7 H7 0.9300 . ?
C7 C2 1.380(14) . ?
C12 C0AA 1.510(13) . ?
C12 C13 1.381(13) . ?
C12 C11 1.393(13) . ?
C0AA N4 1.345(12) . ?
C0AA O5 1.232(12) . ?
C15 N5 1.299(12) . ?
C15 C17 1.490(13) . ?
C15 C16 1.487(13) . ?
N4 H4A 0.8600 . ?
N4 N5 1.413(11) . ?
C17 H17A 0.9600 . ?
C17 H17B 0.9600 . ?
C17 H17C 0.9600 . ?
N3 H3A 0.8600 . ?
N3 C10 1.337(11) . ?
N3 C14 1.349(12) . ?
C13 H13 0.9300 . ?
C13 C14 1.385(13) . ?
C10 H10 0.9300 . ?
C10 C11 1.376(13) . ?
C14 H14 0.9300 . ?
C16 H16A 0.9600 . ?
C16 H16B 0.9600 . ?
C16 H16C 0.9600 . ?
C11 H11 0.9300 . ?

loop_
_geom_torsion_atom_site_label_1
_geom_torsion_atom_site_label_2
_geom_torsion_atom_site_label_3
_geom_torsion_atom_site_label_4
_geom_torsion
_geom_torsion_site_symmetry_1
_geom_torsion_site_symmetry_2
_geom_torsion_site_symmetry_3
_geom_torsion_site_symmetry_4
_geom_torsion_publ_flag
F1 C1 C2 C3 -41.4(13) . . . . ?
F1 C1 C2 C7 138.7(9) . . . . ?
F3 C1 C2 C3 -164.3(8) . . . . ?
F3 C1 C2 C7 15.9(13) . . . . ?
O1 C8 N2 C9 -4.8(14) . . . . ?
O1 C8 N1 C5 -2.0(16) . . . . ?
C8 N2 C9 S1 95.4(9) . . . . ?
O3 S1 C9 N2 -170.4(6) . . . . ?
N2 C8 N1 C5 175.4(9) . . . . ?
O2 S1 C9 N2 -52.0(8) . . . . ?
O4 S1 C9 N2 70.1(8) . . . . ?
C5 C6 C7 C2 -1.2(15) . . . . ?
C5 C4 C3 C2 -1.4(14) . . . . ?
C6 C5 N1 C8 -166.5(9) . . . . ?
C6 C5 C4 C3 -1.9(14) . . . . ?
C6 C7 C2 C1 177.7(9) . . . . ?
C6 C7 C2 C3 -2.2(14) . . . . ?
N1 C8 N2 C9 177.8(8) . . . . ?
N1 C5 C6 C7 -177.1(9) . . . . ?
N1 C5 C4 C3 178.5(9) . . . . ?
F2 C1 C2 C3 77.2(12) . . . . ?
F2 C1 C2 C7 -102.7(11) . . . . ?
C4 C5 C6 C7 3.2(14) . . . . ?
C4 C5 N1 C8 13.2(15) . . . . ?
C4 C3 C2 C1 -176.3(9) . . . . ?
C4 C3 C2 C7 3.5(14) . . . . ?
C12 C0AA N4 N5 174.3(7) . . . . ?
C12 C13 C14 N3 -0.1(14) . . . . ?
C0AA C12 C13 C14 175.5(9) . . . . ?
C0AA C12 C11 C10 -175.1(8) . . . . ?
C0AA N4 N5 C15 165.0(9) . . . . ?
O5 C0AA N4 N5 -5.5(14) . . . . ?
C17 C15 N5 N4 -1.3(14) . . . . ?
N3 C10 C11 C12 -1.2(14) . . . . ?
C13 C12 C0AA N4 31.2(13) . . . . ?
C13 C12 C0AA O5 -149.0(9) . . . . ?
C13 C12 C11 C10 0.5(14) . . . . ?
C10 N3 C14 C13 -0.5(14) . . . . ?
C14 N3 C10 C11 1.1(14) . . . . ?
C16 C15 N5 N4 178.0(8) . . . . ?
C11 C12 C0AA N4 -153.3(8) . . . . ?
C11 C12 C0AA O5 26.5(13) . . . . ?
C11 C12 C13 C14 0.1(14) . . . . ?

loop_
_exptl_oxdiff_crystal_face_indexfrac_h
_exptl_oxdiff_crystal_face_indexfrac_k
_exptl_oxdiff_crystal_face_indexfrac_l
_exptl_oxdiff_crystal_face_x
_exptl_oxdiff_crystal_face_y
_exptl_oxdiff_crystal_face_z
0.9934 -4.9999 -3.0037 0.1141 -0.0579 -0.9198
-0.9998 -4.9960 -0.0004 0.1913 -0.1546 0.0401
-0.9934 4.9999 3.0037 -0.1141 0.0579 0.9198
0.0002 0.9997 0.0003 -0.0331 -0.0042 0.0023
-0.0002 -0.9997 -0.0003 0.0331 0.0042 -0.0023
0.9998 4.9960 0.0004 -0.1913 0.1546 -0.0401
